data_4079129
loop_
_publ_author_name
'Nikitin, Kirill'
'Bothe, Cornelia'
'M\"uller-Bunz, Helge'
'Ortin, Yannick'
'McGlinchey, Michael J.'

_publ_section_title
;
 High and Low Rotational Barriers in Metal Tricarbonyl Complexes of 2- and
 3-Indenyl Anthracenes and Triptycenes: Rational Design of Molecular
 Brakes
;
_journal_issue 17
_journal_name_full Organometallics
_journal_page_first 6183
_journal_paper_doi 10.1021/om300512z
_journal_volume 31
_journal_year 2012
_chemical_formula_moiety 'C26 H16 O3 Cr'
_chemical_formula_sum 'C26 H16 Cr O3'
_chemical_formula_weight 428.39
_chemical_name_systematic
; 
 ? 
;
_space_group_IT_number 14
_symmetry_cell_setting monoclinic
_symmetry_space_group_name_Hall '-P 2ybc'
_symmetry_space_group_name_H-M 'P 1 21/c 1'
_atom_sites_solution_hydrogens geom
_atom_sites_solution_primary direct
_atom_sites_solution_secondary difmap
_audit_creation_method SHELXL-97
_cell_angle_alpha 90.00
_cell_angle_beta 98.190(4)
_cell_angle_gamma 90.00
_cell_formula_units_Z 4
_cell_length_a 12.9308(17)
_cell_length_b 11.2668(15)
_cell_length_c 12.9929(17)
_cell_measurement_reflns_used 4321
_cell_measurement_temperature 100(2)
_cell_measurement_theta_max 24.86
_cell_measurement_theta_min 2.40
_cell_volume 1873.6(4)
_computing_cell_refinement 'Bruker SAINT'
_computing_data_collection 'Bruker SMART'
_computing_data_reduction 'Bruker SAINT'
_computing_molecular_graphics 'Bruker SHELXTL'
_computing_publication_material 'Bruker SHELXTL'
_computing_structure_refinement 'SHELXL-97 (Sheldrick, 2008)'
_computing_structure_solution 'SHELXS-97 (Sheldrick, 2008)'
_diffrn_ambient_temperature 100(2)
_diffrn_detector_area_resol_mean 8.366
_diffrn_measured_fraction_theta_full 0.996
_diffrn_measured_fraction_theta_max 0.996
_diffrn_measurement_device_type 'CCD area detector'
_diffrn_measurement_method '\f and \w scans'
_diffrn_radiation_monochromator graphite
_diffrn_radiation_source 'sealed tube'
_diffrn_radiation_type MoK\a
_diffrn_radiation_wavelength 0.71073
_diffrn_reflns_av_R_equivalents 0.0457
_diffrn_reflns_av_sigmaI/netI 0.0388
_diffrn_reflns_limit_h_max 15
_diffrn_reflns_limit_h_min -15
_diffrn_reflns_limit_k_max 13
_diffrn_reflns_limit_k_min -13
_diffrn_reflns_limit_l_max 15
_diffrn_reflns_limit_l_min -15
_diffrn_reflns_number 14351
_diffrn_reflns_theta_full 24.97
_diffrn_reflns_theta_max 24.97
_diffrn_reflns_theta_min 1.59
_exptl_absorpt_coefficient_mu 0.638
_exptl_absorpt_correction_T_max 0.9688
_exptl_absorpt_correction_T_min 0.6895
_exptl_absorpt_correction_type multi-scan
_exptl_absorpt_process_details
; 
 SADABS v.2.10 (Bruker,2003) was used for absorption correction. 
 R(int) for selected reflections was 0.060 before and 0.039 after 
 correction. The Ratio of minimum to maximum transmission is 0.711674. 
 The \l/2 correction factor is 0.0015 
;
_exptl_crystal_colour yellow
_exptl_crystal_density_diffrn 1.519
_exptl_crystal_density_method 'not measured'
_exptl_crystal_description lath
_exptl_crystal_F_000 880
_exptl_crystal_size_max 0.47
_exptl_crystal_size_mid 0.14
_exptl_crystal_size_min 0.05
_refine_diff_density_max 0.785
_refine_diff_density_min -0.520
_refine_diff_density_rms 0.083
_refine_ls_extinction_method none
_refine_ls_goodness_of_fit_ref 1.129
_refine_ls_hydrogen_treatment constr
_refine_ls_matrix_type full
_refine_ls_number_parameters 271
_refine_ls_number_reflns 3281
_refine_ls_number_restraints 0
_refine_ls_restrained_S_all 1.129
_refine_ls_R_factor_all 0.0638
_refine_ls_R_factor_gt 0.0540
_refine_ls_shift/su_max 0.000
_refine_ls_shift/su_mean 0.000
_refine_ls_structure_factor_coef Fsqd
_refine_ls_weighting_details 'calc w=1/[\s^2^(Fo^2^)+(0.0470P)^2^+3.8722P] where P=(Fo^2^+2Fc^2^)/3'
_refine_ls_weighting_scheme calc
_refine_ls_wR_factor_gt 0.1213
_refine_ls_wR_factor_ref 0.1252
_reflns_number_gt 2839
_reflns_number_total 3281
_reflns_threshold_expression I>2\s(I)
_cod_data_source_file om300512z_si_002.cif
_cod_data_source_block mjm320(21)
_cod_original_sg_symbol_H-M 'P 21/c'
_cod_original_formula_sum 'C26 H16 O3 Cr'
_cod_database_code 4079129

loop_
_symmetry_equiv_pos_as_xyz
'x, y, z'
'-x, y+1/2, -z+1/2'
'-x, -y, -z'
'x, -y-1/2, z-1/2'

loop_
_atom_site_label
_atom_site_type_symbol
_atom_site_fract_x
_atom_site_fract_y
_atom_site_fract_z
_atom_site_U_iso_or_equiv
_atom_site_adp_type
_atom_site_occupancy
_atom_site_symmetry_multiplicity
_atom_site_calc_flag
_atom_site_refinement_flags
Cr Cr 0.64169(4) 0.91690(4) 0.78416(4) 0.01481(17) Uani 1 1 d .
C1 C 0.8758(3) 1.0300(3) 0.7382(3) 0.0203(8) Uani 1 1 d .
H1A H 0.9009 1.0850 0.6877 0.024 Uiso 1 1 calc R
H1B H 0.8771 1.0719 0.8054 0.024 Uiso 1 1 calc R
C2 C 0.9403(3) 0.9252(3) 0.7511(2) 0.0164(7) Uani 1 1 d .
C3 C 0.8785(3) 0.8232(3) 0.7284(3) 0.0196(7) Uani 1 1 d .
H3 H 0.9024 0.7434 0.7343 0.024 Uiso 1 1 calc R
C3A C 0.7705(3) 0.8617(3) 0.6940(2) 0.0164(7) Uani 1 1 d .
C4 C 0.6804(3) 0.7981(3) 0.6580(2) 0.0171(7) Uani 1 1 d .
H4 H 0.6814 0.7138 0.6565 0.021 Uiso 1 1 calc R
C5 C 0.5874(3) 0.8610(3) 0.6238(2) 0.0188(7) Uani 1 1 d .
H5 H 0.5255 0.8188 0.5979 0.023 Uiso 1 1 calc R
C6 C 0.5858(3) 0.9848(3) 0.6276(3) 0.0192(7) Uani 1 1 d .
H6 H 0.5230 1.0261 0.6034 0.023 Uiso 1 1 calc R
C7 C 0.6766(3) 1.0493(3) 0.6670(3) 0.0186(7) Uani 1 1 d .
H7 H 0.6747 1.1334 0.6715 0.022 Uiso 1 1 calc R
C7A C 0.7680(3) 0.9880(3) 0.6990(3) 0.0162(7) Uani 1 1 d .
C8 C 1.0545(3) 0.9245(3) 0.7826(2) 0.0158(7) Uani 1 1 d .
C9 C 1.1211(3) 0.9778(3) 0.7188(3) 0.0148(7) Uani 1 1 d .
C10 C 1.0833(3) 1.0324(3) 0.6215(3) 0.0187(7) Uani 1 1 d .
H10 H 1.0103 1.0341 0.5981 0.022 Uiso 1 1 calc R
C11 C 1.1498(3) 1.0817(3) 0.5619(3) 0.0221(8) Uani 1 1 d .
H11 H 1.1227 1.1178 0.4977 0.026 Uiso 1 1 calc R
C12 C 1.2580(3) 1.0803(3) 0.5937(3) 0.0227(8) Uani 1 1 d .
H12 H 1.3034 1.1159 0.5512 0.027 Uiso 1 1 calc R
C13 C 1.2981(3) 1.0286(3) 0.6844(3) 0.0196(7) Uani 1 1 d .
H13 H 1.3716 1.0286 0.7053 0.023 Uiso 1 1 calc R
C14 C 1.2316(3) 0.9740(3) 0.7492(3) 0.0167(7) Uani 1 1 d .
C15 C 1.2735(3) 0.9147(3) 0.8388(3) 0.0190(7) Uani 1 1 d .
H15 H 1.3472 0.9106 0.8573 0.023 Uiso 1 1 calc R
C16 C 1.2089(3) 0.8607(3) 0.9021(3) 0.0162(7) Uani 1 1 d .
C17 C 1.2521(3) 0.7996(3) 0.9942(3) 0.0224(8) Uani 1 1 d .
H17 H 1.3257 0.7916 1.0104 0.027 Uiso 1 1 calc R
C18 C 1.1904(3) 0.7533(3) 1.0585(3) 0.0262(8) Uani 1 1 d .
H18 H 1.2205 0.7125 1.1195 0.031 Uiso 1 1 calc R
C19 C 1.0810(3) 0.7651(3) 1.0356(3) 0.0257(8) Uani 1 1 d .
H19 H 1.0381 0.7339 1.0828 0.031 Uiso 1 1 calc R
C20 C 1.0359(3) 0.8198(3) 0.9480(3) 0.0212(8) Uani 1 1 d .
H20 H 0.9619 0.8263 0.9341 0.025 Uiso 1 1 calc R
C21 C 1.0989(3) 0.8680(3) 0.8760(3) 0.0163(7) Uani 1 1 d .
C22 C 0.5584(3) 0.8063(3) 0.8346(3) 0.0196(8) Uani 1 1 d .
O22 O 0.50638(19) 0.7394(2) 0.8700(2) 0.0275(6) Uani 1 1 d .
C23 C 0.5679(3) 1.0281(3) 0.8460(3) 0.0214(8) Uani 1 1 d .
O23 O 0.5176(2) 1.0955(2) 0.8848(2) 0.0300(6) Uani 1 1 d .
C24 C 0.7304(3) 0.8993(3) 0.9074(3) 0.0186(7) Uani 1 1 d .
O24 O 0.78463(19) 0.8846(2) 0.98426(19) 0.0256(6) Uani 1 1 d .

loop_
_atom_site_aniso_label
_atom_site_aniso_U_11
_atom_site_aniso_U_22
_atom_site_aniso_U_33
_atom_site_aniso_U_23
_atom_site_aniso_U_13
_atom_site_aniso_U_12
Cr 0.0147(3) 0.0113(3) 0.0187(3) 0.0001(2) 0.0030(2) 0.0001(2)
C1 0.0203(19) 0.0216(18) 0.0202(18) 0.0019(14) 0.0065(15) 0.0008(15)
C2 0.0191(17) 0.0145(16) 0.0159(16) 0.0023(13) 0.0033(13) -0.0017(14)
C3 0.0189(18) 0.0222(18) 0.0171(17) 0.0004(14) 0.0000(14) 0.0027(14)
C3A 0.0192(18) 0.0165(17) 0.0143(16) 0.0008(13) 0.0052(13) 0.0015(14)
C4 0.0215(18) 0.0149(17) 0.0160(17) -0.0003(13) 0.0059(14) -0.0003(14)
C5 0.0219(18) 0.0208(18) 0.0137(16) -0.0011(14) 0.0028(14) -0.0031(15)
C6 0.0187(18) 0.0214(19) 0.0173(17) 0.0013(14) 0.0018(14) 0.0036(14)
C7 0.0189(18) 0.0138(17) 0.0233(18) 0.0030(14) 0.0039(14) 0.0008(13)
C7A 0.0172(18) 0.0142(17) 0.0185(17) 0.0009(13) 0.0073(14) -0.0029(13)
C8 0.0175(17) 0.0121(16) 0.0178(16) -0.0041(14) 0.0022(13) 0.0014(14)
C9 0.0168(17) 0.0082(15) 0.0193(17) -0.0038(13) 0.0019(13) -0.0019(13)
C10 0.0173(18) 0.0159(17) 0.0228(18) -0.0009(14) 0.0024(14) -0.0007(14)
C11 0.0258(19) 0.0203(18) 0.0207(18) 0.0026(15) 0.0051(15) -0.0026(15)
C12 0.027(2) 0.0187(18) 0.0240(19) -0.0025(15) 0.0083(15) -0.0060(15)
C13 0.0128(17) 0.0204(18) 0.0252(19) -0.0058(15) 0.0021(14) -0.0031(14)
C14 0.0202(18) 0.0119(16) 0.0181(17) -0.0055(13) 0.0036(14) -0.0014(13)
C15 0.0161(17) 0.0182(17) 0.0219(18) -0.0054(15) -0.0001(14) 0.0016(14)
C16 0.0195(17) 0.0110(16) 0.0173(17) -0.0048(13) 0.0002(13) 0.0014(13)
C17 0.0230(19) 0.0162(17) 0.0253(19) -0.0029(15) -0.0060(15) 0.0032(14)
C18 0.034(2) 0.0201(19) 0.0217(19) 0.0031(15) -0.0046(16) -0.0017(16)
C19 0.029(2) 0.025(2) 0.0236(19) 0.0034(16) 0.0050(16) -0.0066(16)
C20 0.0214(18) 0.0201(18) 0.0223(19) 0.0016(15) 0.0034(15) -0.0028(14)
C21 0.0187(17) 0.0111(16) 0.0190(17) -0.0045(13) 0.0023(14) -0.0023(13)
C22 0.0197(18) 0.0143(17) 0.0244(19) -0.0050(15) 0.0016(15) 0.0036(15)
O22 0.0245(14) 0.0191(13) 0.0402(16) 0.0051(12) 0.0090(12) -0.0041(11)
C23 0.0192(19) 0.0185(18) 0.0249(19) 0.0009(15) -0.0025(15) -0.0046(15)
O23 0.0231(14) 0.0264(15) 0.0410(16) -0.0091(12) 0.0057(12) 0.0077(12)
C24 0.0213(18) 0.0105(17) 0.026(2) -0.0019(14) 0.0115(16) 0.0003(14)
O24 0.0272(14) 0.0270(14) 0.0214(14) -0.0014(11) -0.0005(12) 0.0035(11)

loop_
_atom_type_symbol
_atom_type_description
_atom_type_scat_dispersion_real
_atom_type_scat_dispersion_imag
_atom_type_scat_source
C C 0.0033 0.0016 'International Tables Vol C Tables 4.2.6.8 and 6.1.1.4'
H H 0.0000 0.0000 'International Tables Vol C Tables 4.2.6.8 and 6.1.1.4'
O O 0.0106 0.0060 'International Tables Vol C Tables 4.2.6.8 and 6.1.1.4'
Cr Cr 0.3209 0.6236 'International Tables Vol C Tables 4.2.6.8 and 6.1.1.4'

loop_
_geom_angle_atom_site_label_1
_geom_angle_atom_site_label_2
_geom_angle_atom_site_label_3
_geom_angle
C22 Cr C23 86.47(15)
C22 Cr C24 86.62(15)
C23 Cr C24 89.52(15)
C22 Cr C5 91.13(14)
C23 Cr C5 119.84(14)
C24 Cr C5 150.39(14)
C22 Cr C6 115.86(14)
C23 Cr C6 92.56(14)
C24 Cr C6 157.51(14)
C5 Cr C6 37.07(13)
C22 Cr C7 152.89(14)
C23 Cr C7 90.60(14)
C24 Cr C7 120.33(14)
C5 Cr C7 67.11(13)
C6 Cr C7 37.30(13)
C22 Cr C4 93.44(14)
C23 Cr C4 157.06(14)
C24 Cr C4 113.39(13)
C5 Cr C4 37.23(12)
C6 Cr C4 66.84(12)
C7 Cr C4 79.09(12)
C22 Cr C7A 157.86(14)
C23 Cr C7A 115.67(14)
C24 Cr C7A 93.43(14)
C5 Cr C7A 77.95(12)
C6 Cr C7A 65.55(12)
C7 Cr C7A 35.97(12)
C4 Cr C7A 66.22(12)
C22 Cr C3A 120.97(13)
C23 Cr C3A 152.50(14)
C24 Cr C3A 90.38(13)
C5 Cr C3A 65.66(12)
C6 Cr C3A 77.60(12)
C7 Cr C3A 65.96(12)
C4 Cr C3A 36.15(12)
C7A Cr C3A 36.91(12)
C2 C1 C7A 106.1(3)
C2 C1 H1A 110.5
C7A C1 H1A 110.5
C2 C1 H1B 110.5
C7A C1 H1B 110.5
H1A C1 H1B 108.7
C3 C2 C1 110.1(3)
C3 C2 C8 124.7(3)
C1 C2 C8 125.2(3)
C2 C3 C3A 108.0(3)
C2 C3 H3 126.0
C3A C3 H3 126.0
C4 C3A C7A 120.4(3)
C4 C3A C3 131.6(3)
C7A C3A C3 107.9(3)
C4 C3A Cr 70.83(19)
C7A C3A Cr 71.21(19)
C3 C3A Cr 131.6(2)
C3A C4 C5 118.8(3)
C3A C4 Cr 73.02(19)
C5 C4 Cr 70.12(19)
C3A C4 H4 120.6
C5 C4 H4 120.6
Cr C4 H4 128.4
C6 C5 C4 120.4(3)
C6 C5 Cr 71.6(2)
C4 C5 Cr 72.65(19)
C6 C5 H5 119.8
C4 C5 H5 119.8
Cr C5 H5 128.2
C5 C6 C7 120.7(3)
C5 C6 Cr 71.4(2)
C7 C6 Cr 72.32(19)
C5 C6 H6 119.7
C7 C6 H6 119.7
Cr C6 H6 129.0
C7A C7 C6 118.9(3)
C7A C7 Cr 72.97(19)
C6 C7 Cr 70.38(19)
C7A C7 H7 120.5
C6 C7 H7 120.5
Cr C7 H7 128.2
C7 C7A C3A 120.7(3)
C7 C7A C1 131.5(3)
C3A C7A C1 107.8(3)
C7 C7A Cr 71.06(19)
C3A C7A Cr 71.88(18)
C1 C7A Cr 130.9(2)
C9 C8 C21 119.1(3)
C9 C8 C2 120.3(3)
C21 C8 C2 120.5(3)
C8 C9 C10 122.8(3)
C8 C9 C14 119.7(3)
C10 C9 C14 117.4(3)
C11 C10 C9 121.1(3)
C11 C10 H10 119.4
C9 C10 H10 119.4
C10 C11 C12 121.1(3)
C10 C11 H11 119.5
C12 C11 H11 119.5
C13 C12 C11 120.3(3)
C13 C12 H12 119.8
C11 C12 H12 119.8
C12 C13 C14 120.9(3)
C12 C13 H13 119.6
C14 C13 H13 119.6
C15 C14 C13 120.6(3)
C15 C14 C9 120.2(3)
C13 C14 C9 119.2(3)
C14 C15 C16 120.8(3)
C14 C15 H15 119.6
C16 C15 H15 119.6
C15 C16 C21 120.0(3)
C15 C16 C17 120.7(3)
C21 C16 C17 119.3(3)
C18 C17 C16 121.0(3)
C18 C17 H17 119.5
C16 C17 H17 119.5
C17 C18 C19 120.0(3)
C17 C18 H18 120.0
C19 C18 H18 120.0
C20 C19 C18 121.4(3)
C20 C19 H19 119.3
C18 C19 H19 119.3
C19 C20 C21 120.3(3)
C19 C20 H20 119.8
C21 C20 H20 119.8
C16 C21 C8 120.1(3)
C16 C21 C20 117.9(3)
C8 C21 C20 122.0(3)
O22 C22 Cr 177.2(3)
O23 C23 Cr 177.2(3)
O24 C24 Cr 177.8(3)

loop_
_geom_bond_atom_site_label_1
_geom_bond_atom_site_label_2
_geom_bond_distance
Cr C22 1.828(4)
Cr C23 1.829(4)
Cr C24 1.843(4)
Cr C5 2.195(3)
Cr C6 2.197(3)
Cr C7 2.223(3)
Cr C4 2.227(3)
Cr C7A 2.247(3)
Cr C3A 2.255(3)
C1 C2 1.441(5)
C1 C7A 1.492(5)
C1 H1A 0.9900
C1 H1B 0.9900
C2 C3 1.407(5)
C2 C8 1.476(5)
C3 C3A 1.470(5)
C3 H3 0.9500
C3A C4 1.391(5)
C3A C7A 1.425(5)
C4 C5 1.412(5)
C4 H4 0.9500
C5 C6 1.396(5)
C5 H5 0.9500
C6 C7 1.414(5)
C6 H6 0.9500
C7 C7A 1.380(5)
C7 H7 0.9500
C8 C9 1.411(5)
C8 C21 1.418(5)
C9 C10 1.428(5)
C9 C14 1.429(5)
C10 C11 1.356(5)
C10 H10 0.9500
C11 C12 1.401(5)
C11 H11 0.9500
C12 C13 1.350(5)
C12 H12 0.9500
C13 C14 1.426(5)
C13 H13 0.9500
C14 C15 1.384(5)
C15 C16 1.393(5)
C15 H15 0.9500
C16 C21 1.416(5)
C16 C17 1.424(5)
C17 C18 1.340(5)
C17 H17 0.9500
C18 C19 1.410(5)
C18 H18 0.9500
C19 C20 1.352(5)
C19 H19 0.9500
C20 C21 1.433(5)
C20 H20 0.9500
C22 O22 1.149(4)
C23 O23 1.160(4)
C24 O24 1.148(4)

loop_
_geom_torsion_atom_site_label_1
_geom_torsion_atom_site_label_2
_geom_torsion_atom_site_label_3
_geom_torsion_atom_site_label_4
_geom_torsion
C7A C1 C2 C3 -3.4(4)
C7A C1 C2 C8 176.2(3)
C1 C2 C3 C3A 3.1(4)
C8 C2 C3 C3A -176.5(3)
C2 C3 C3A C4 176.5(3)
C2 C3 C3A C7A -1.5(4)
C2 C3 C3A Cr -82.0(4)
C22 Cr C3A C4 45.3(2)
C23 Cr C3A C4 -138.7(3)
C24 Cr C3A C4 131.6(2)
C5 Cr C3A C4 -30.43(19)
C6 Cr C3A C4 -67.6(2)
C7 Cr C3A C4 -105.0(2)
C7A Cr C3A C4 -133.2(3)
C22 Cr C3A C7A 178.5(2)
C23 Cr C3A C7A -5.5(4)
C24 Cr C3A C7A -95.2(2)
C5 Cr C3A C7A 102.8(2)
C6 Cr C3A C7A 65.6(2)
C7 Cr C3A C7A 28.16(19)
C4 Cr C3A C7A 133.2(3)
C22 Cr C3A C3 -83.8(3)
C23 Cr C3A C3 92.1(4)
C24 Cr C3A C3 2.4(3)
C5 Cr C3A C3 -159.6(4)
C6 Cr C3A C3 163.3(3)
C7 Cr C3A C3 125.8(3)
C4 Cr C3A C3 -129.1(4)
C7A Cr C3A C3 97.7(4)
C7A C3A C4 C5 1.8(5)
C3 C3A C4 C5 -175.9(3)
Cr C3A C4 C5 55.0(3)
C7A C3A C4 Cr -53.2(3)
C3 C3A C4 Cr 129.1(4)
C22 Cr C4 C3A -142.4(2)
C23 Cr C4 C3A 128.6(4)
C24 Cr C4 C3A -54.6(2)
C5 Cr C4 C3A 130.3(3)
C6 Cr C4 C3A 100.9(2)
C7 Cr C4 C3A 63.9(2)
C7A Cr C4 C3A 28.59(19)
C22 Cr C4 C5 87.3(2)
C23 Cr C4 C5 -1.7(4)
C24 Cr C4 C5 175.1(2)
C6 Cr C4 C5 -29.4(2)
C7 Cr C4 C5 -66.4(2)
C7A Cr C4 C5 -101.7(2)
C3A Cr C4 C5 -130.3(3)
C3A C4 C5 C6 -1.0(5)
Cr C4 C5 C6 55.4(3)
C3A C4 C5 Cr -56.4(3)
C22 Cr C5 C6 134.2(2)
C23 Cr C5 C6 47.7(3)
C24 Cr C5 C6 -140.6(3)
C7 Cr C5 C6 -29.1(2)
C4 Cr C5 C6 -131.6(3)
C7A Cr C5 C6 -65.2(2)
C3A Cr C5 C6 -102.0(2)
C22 Cr C5 C4 -94.2(2)
C23 Cr C5 C4 179.2(2)
C24 Cr C5 C4 -9.0(4)
C6 Cr C5 C4 131.6(3)
C7 Cr C5 C4 102.5(2)
C7A Cr C5 C4 66.4(2)
C3A Cr C5 C4 29.59(19)
C4 C5 C6 C7 -0.9(5)
Cr C5 C6 C7 55.0(3)
C4 C5 C6 Cr -55.9(3)
C22 Cr C6 C5 -52.8(2)
C23 Cr C6 C5 -140.1(2)
C24 Cr C6 C5 125.0(3)
C7 Cr C6 C5 132.3(3)
C4 Cr C6 C5 29.5(2)
C7A Cr C6 C5 102.8(2)
C3A Cr C6 C5 65.9(2)
C22 Cr C6 C7 174.9(2)
C23 Cr C6 C7 87.6(2)
C24 Cr C6 C7 -7.3(4)
C5 Cr C6 C7 -132.3(3)
C4 Cr C6 C7 -102.8(2)
C7A Cr C6 C7 -29.50(19)
C3A Cr C6 C7 -66.4(2)
C5 C6 C7 C7A 1.9(5)
Cr C6 C7 C7A 56.5(3)
C5 C6 C7 Cr -54.6(3)
C22 Cr C7 C7A -140.3(3)
C23 Cr C7 C7A 136.3(2)
C24 Cr C7 C7A 46.5(2)
C5 Cr C7 C7A -101.3(2)
C6 Cr C7 C7A -130.2(3)
C4 Cr C7 C7A -64.3(2)
C3A Cr C7 C7A -28.85(19)
C22 Cr C7 C6 -10.0(4)
C23 Cr C7 C6 -93.4(2)
C24 Cr C7 C6 176.8(2)
C5 Cr C7 C6 28.9(2)
C4 Cr C7 C6 65.9(2)
C7A Cr C7 C6 130.2(3)
C3A Cr C7 C6 101.4(2)
C6 C7 C7A C3A -1.1(5)
Cr C7 C7A C3A 54.2(3)
C6 C7 C7A C1 176.5(3)
Cr C7 C7A C1 -128.3(4)
C6 C7 C7A Cr -55.2(3)
C4 C3A C7A C7 -0.8(5)
C3 C3A C7A C7 177.4(3)
Cr C3A C7A C7 -53.8(3)
C4 C3A C7A C1 -178.8(3)
C3 C3A C7A C1 -0.6(4)
Cr C3A C7A C1 128.2(2)
C4 C3A C7A Cr 53.0(3)
C3 C3A C7A Cr -128.8(2)
C2 C1 C7A C7 -175.3(3)
C2 C1 C7A C3A 2.4(4)
C2 C1 C7A Cr 83.6(3)
C22 Cr C7A C7 129.4(4)
C23 Cr C7A C7 -50.0(2)
C24 Cr C7A C7 -141.1(2)
C5 Cr C7A C7 67.5(2)
C6 Cr C7A C7 30.5(2)
C4 Cr C7A C7 104.8(2)
C3A Cr C7A C7 132.8(3)
C22 Cr C7A C3A -3.4(5)
C23 Cr C7A C3A 177.2(2)
C24 Cr C7A C3A 86.1(2)
C5 Cr C7A C3A -65.3(2)
C6 Cr C7A C3A -102.3(2)
C7 Cr C7A C3A -132.8(3)
C4 Cr C7A C3A -28.03(19)
C22 Cr C7A C1 -101.6(4)
C23 Cr C7A C1 79.0(3)
C24 Cr C7A C1 -12.1(3)
C5 Cr C7A C1 -163.5(3)
C6 Cr C7A C1 159.6(3)
C7 Cr C7A C1 129.0(4)
C4 Cr C7A C1 -126.2(3)
C3A Cr C7A C1 -98.2(4)
C3 C2 C8 C9 116.2(4)
C1 C2 C8 C9 -63.4(4)
C3 C2 C8 C21 -62.4(4)
C1 C2 C8 C21 118.1(4)
C21 C8 C9 C10 177.4(3)
C2 C8 C9 C10 -1.1(5)
C21 C8 C9 C14 0.0(5)
C2 C8 C9 C14 -178.6(3)
C8 C9 C10 C11 -179.4(3)
C14 C9 C10 C11 -1.9(5)
C9 C10 C11 C12 0.3(5)
C10 C11 C12 C13 0.5(5)
C11 C12 C13 C14 0.3(5)
C12 C13 C14 C15 175.9(3)
C12 C13 C14 C9 -2.0(5)
C8 C9 C14 C15 2.4(5)
C10 C9 C14 C15 -175.2(3)
C8 C9 C14 C13 -179.7(3)
C10 C9 C14 C13 2.7(4)
C13 C14 C15 C16 -179.7(3)
C9 C14 C15 C16 -1.8(5)
C14 C15 C16 C21 -1.1(5)
C14 C15 C16 C17 180.0(3)
C15 C16 C17 C18 176.2(3)
C21 C16 C17 C18 -2.7(5)
C16 C17 C18 C19 -0.3(5)
C17 C18 C19 C20 1.8(6)
C18 C19 C20 C21 -0.3(5)
C15 C16 C21 C8 3.5(5)
C17 C16 C21 C8 -177.6(3)
C15 C16 C21 C20 -174.8(3)
C17 C16 C21 C20 4.1(5)
C9 C8 C21 C16 -2.9(5)
C2 C8 C21 C16 175.7(3)
C9 C8 C21 C20 175.4(3)
C2 C8 C21 C20 -6.1(5)
C19 C20 C21 C16 -2.6(5)
C19 C20 C21 C8 179.1(3)
